data_7008583
loop_
_publ_author_name
'MacDougall, Dugald J.'
'Kennedy, Alan R.'
'Noll, Bruce C.'
'Henderson, Kenneth W.'

_publ_section_title
;
 Synthesis of mono- and geminal dimetalated carbanions of
 bis(phenylsulfonyl)methane using alkali metal bases and structural
 comparisons with lithiated bis(phenylsulfonyl)imides.
;
_journal_issue 12
_journal_name_full 'Dalton transactions (Cambridge, England : 2003)'
_journal_page_first 2084
_journal_page_last 2091
_journal_paper_doi 10.1039/b504730g
_journal_year 2005
_chemical_formula_sum 'C17 H19 Na O5 S2'
_chemical_formula_weight 390.43
_chemical_name_systematic
;
?
;
_space_group_IT_number 14
_symmetry_cell_setting monoclinic
_symmetry_space_group_name_Hall '-P 2yn'
_symmetry_space_group_name_H-M 'P 1 21/n 1'
_atom_sites_solution_hydrogens geom
_atom_sites_solution_primary direct
_atom_sites_solution_secondary difmap
_audit_creation_method SHELXL-97
_cell_angle_alpha 90.00
_cell_angle_beta 96.258(1)
_cell_angle_gamma 90.00
_cell_formula_units_Z 4
_cell_length_a 5.9292(1)
_cell_length_b 27.1577(5)
_cell_length_c 11.2618(2)
_cell_measurement_temperature 150(2)
_cell_volume 1802.61(6)
_computing_data_collection 'Denzo & Collect'
_computing_structure_refinement 'SHELXL-97 (Sheldrick, 1997)'
_diffrn_ambient_temperature 150(2)
_diffrn_measured_fraction_theta_full 0.996
_diffrn_measured_fraction_theta_max 0.996
_diffrn_measurement_device_type 'Nonius Kappa CCD'
_diffrn_measurement_method 'phi and omega scans'
_diffrn_radiation_monochromator graphite
_diffrn_radiation_source 'fine-focus sealed tube'
_diffrn_radiation_type MoK\a
_diffrn_radiation_wavelength 0.71073
_diffrn_reflns_av_R_equivalents 0.0000
_diffrn_reflns_av_sigmaI/netI 0.0412
_diffrn_reflns_limit_h_max 7
_diffrn_reflns_limit_h_min 0
_diffrn_reflns_limit_k_max 33
_diffrn_reflns_limit_k_min 0
_diffrn_reflns_limit_l_max 13
_diffrn_reflns_limit_l_min -14
_diffrn_reflns_number 3669
_diffrn_reflns_theta_full 26.36
_diffrn_reflns_theta_max 26.36
_diffrn_reflns_theta_min 1.50
_exptl_absorpt_coefficient_mu 0.344
_exptl_absorpt_correction_type none
_exptl_crystal_colour 'clear colourless'
_exptl_crystal_density_diffrn 1.439
_exptl_crystal_density_method 'not measured'
_exptl_crystal_description needle
_exptl_crystal_F_000 816
_exptl_crystal_size_max 0.60
_exptl_crystal_size_mid 0.15
_exptl_crystal_size_min 0.06
_refine_diff_density_max 0.289
_refine_diff_density_min -0.360
_refine_diff_density_rms 0.055
_refine_ls_extinction_method none
_refine_ls_goodness_of_fit_ref 1.020
_refine_ls_hydrogen_treatment mixed
_refine_ls_matrix_type full
_refine_ls_number_parameters 235
_refine_ls_number_reflns 3669
_refine_ls_number_restraints 0
_refine_ls_restrained_S_all 1.020
_refine_ls_R_factor_all 0.0566
_refine_ls_R_factor_gt 0.0373
_refine_ls_shift/su_max 0.001
_refine_ls_shift/su_mean 0.000
_refine_ls_structure_factor_coef Fsqd
_refine_ls_weighting_details 'calc w=1/[\s^2^(Fo^2^)+(0.0395P)^2^+1.1429P] where P=(Fo^2^+2Fc^2^)/3'
_refine_ls_weighting_scheme calc
_refine_ls_wR_factor_gt 0.0841
_refine_ls_wR_factor_ref 0.0916
_reflns_number_gt 2862
_reflns_number_total 3669
_reflns_threshold_expression I>2sigma(I)
_cod_data_source_file b504730g.txt
_cod_data_source_block sodiate
_cod_original_sg_symbol_H-M P21/n
_cod_database_code 7008583

loop_
_symmetry_equiv_pos_as_xyz
'x, y, z'
'-x+1/2, y+1/2, -z+1/2'
'-x, -y, -z'
'x-1/2, -y-1/2, z-1/2'

loop_
_atom_site_label
_atom_site_type_symbol
_atom_site_fract_x
_atom_site_fract_y
_atom_site_fract_z
_atom_site_U_iso_or_equiv
_atom_site_adp_type
_atom_site_occupancy
_atom_site_symmetry_multiplicity
_atom_site_calc_flag
_atom_site_refinement_flags
_atom_site_disorder_assembly
_atom_site_disorder_group
Na1 Na 1.20749(13) 0.04342(3) 0.06694(7) 0.0224(2) Uani 1 1 d . . .
S1 S 0.66781(8) 0.077395(18) -0.05928(4) 0.01844(13) Uani 1 1 d . . .
S2 S 0.88935(8) 0.151221(18) 0.10598(4) 0.01966(13) Uani 1 1 d . . .
O1 O 0.4405(2) 0.05703(5) -0.08155(13) 0.0241(3) Uani 1 1 d . . .
O2 O 0.8508(2) 0.04163(5) -0.03908(13) 0.0230(3) Uani 1 1 d . . .
O3 O 1.0988(2) 0.12409(5) 0.10043(13) 0.0247(3) Uani 1 1 d . . .
O4 O 0.8466(3) 0.17203(5) 0.21939(13) 0.0278(4) Uani 1 1 d . . .
O5 O 1.3506(3) 0.03055(7) 0.26084(15) 0.0437(5) Uani 1 1 d . . .
C1 C 0.6659(4) 0.11589(7) 0.05699(18) 0.0199(4) Uani 1 1 d . . .
C2 C 0.7221(3) 0.10933(7) -0.19109(18) 0.0195(4) Uani 1 1 d . . .
C3 C 0.9173(4) 0.10032(9) -0.2443(2) 0.0287(5) Uani 1 1 d . . .
H3 H 1.0224 0.0759 -0.2132 0.034 Uiso 1 1 calc R . .
C4 C 0.9570(4) 0.12773(10) -0.3447(2) 0.0376(6) Uani 1 1 d . . .
H4 H 1.0895 0.1217 -0.3829 0.045 Uiso 1 1 calc R . .
C5 C 0.8066(5) 0.16323(9) -0.3887(2) 0.0382(6) Uani 1 1 d . . .
H5 H 0.8356 0.1817 -0.4571 0.046 Uiso 1 1 calc R . .
C6 C 0.6130(5) 0.17235(9) -0.3344(2) 0.0371(6) Uani 1 1 d . . .
H6 H 0.5092 0.1971 -0.3651 0.045 Uiso 1 1 calc R . .
C7 C 0.5708(4) 0.14533(8) -0.23502(19) 0.0285(5) Uani 1 1 d . . .
H7 H 0.4381 0.1515 -0.1971 0.034 Uiso 1 1 calc R . .
C8 C 0.9028(3) 0.20192(7) 0.00634(18) 0.0207(4) Uani 1 1 d . . .
C9 C 1.0841(4) 0.20630(8) -0.0611(2) 0.0275(5) Uani 1 1 d . . .
H9 H 1.2057 0.1834 -0.0514 0.033 Uiso 1 1 calc R . .
C10 C 1.0866(4) 0.24443(8) -0.1429(2) 0.0326(5) Uani 1 1 d . . .
H10 H 1.2109 0.2479 -0.1888 0.039 Uiso 1 1 calc R . .
C11 C 0.9089(4) 0.27735(8) -0.1576(2) 0.0319(5) Uani 1 1 d . . .
H11 H 0.9107 0.3033 -0.2142 0.038 Uiso 1 1 calc R . .
C12 C 0.7271(4) 0.27286(8) -0.0904(2) 0.0293(5) Uani 1 1 d . . .
H12 H 0.6048 0.2956 -0.1011 0.035 Uiso 1 1 calc R . .
C13 C 0.7245(4) 0.23524(7) -0.00770(19) 0.0245(5) Uani 1 1 d . . .
H13 H 0.6014 0.2322 0.0392 0.029 Uiso 1 1 calc R . .
C14 C 1.2355(10) 0.0450(7) 0.3554(7) 0.050(2) Uani 0.80(4) 1 d P . .
H14A H 1.1990 0.0162 0.4036 0.060 Uiso 0.80(4) 1 calc PR . .
H14B H 1.0927 0.0621 0.3263 0.060 Uiso 0.80(4) 1 calc PR . .
C14A C 1.241(4) 0.0625(14) 0.364(2) 0.035(6) Uiso 0.20(4) 1 d P . .
H14C H 1.1254 0.0862 0.3291 0.042 Uiso 0.20(4) 1 d PR . .
H14D H 1.1657 0.0382 0.4120 0.042 Uiso 0.20(4) 1 d PR . .
C15 C 1.4023(5) 0.08090(11) 0.4313(3) 0.0565(8) Uani 1 1 d . . .
H15A H 1.3601 0.1157 0.4149 0.068 Uiso 1 1 calc R . .
H15B H 1.4026 0.0745 0.5179 0.068 Uiso 1 1 calc R . .
C16 C 1.6298(5) 0.06935(11) 0.3905(2) 0.0470(7) Uani 1 1 d . . .
H16A H 1.7402 0.0598 0.4589 0.056 Uiso 1 1 calc R . .
H16B H 1.6900 0.0981 0.3502 0.056 Uiso 1 1 calc R . .
C17 C 1.5847(4) 0.02709(10) 0.3047(2) 0.0419(6) Uani 1 1 d . . .
H17A H 1.6806 0.0298 0.2384 0.050 Uiso 1 1 calc R . .
H17B H 1.6170 -0.0047 0.3460 0.050 Uiso 1 1 calc R . .
H1 H 0.528(4) 0.1284(8) 0.067(2) 0.024(6) Uiso 1 1 d . . .

loop_
_atom_site_aniso_label
_atom_site_aniso_U_11
_atom_site_aniso_U_22
_atom_site_aniso_U_33
_atom_site_aniso_U_23
_atom_site_aniso_U_13
_atom_site_aniso_U_12
Na1 0.0213(4) 0.0218(4) 0.0238(4) 0.0001(3) 0.0011(3) 0.0014(3)
S1 0.0170(3) 0.0185(2) 0.0198(3) 0.0001(2) 0.00194(19) -0.0001(2)
S2 0.0203(3) 0.0204(3) 0.0182(3) -0.0019(2) 0.0017(2) 0.0014(2)
O1 0.0189(7) 0.0260(8) 0.0274(8) -0.0007(6) 0.0022(6) -0.0050(6)
O2 0.0231(8) 0.0191(7) 0.0262(8) -0.0001(6) 0.0000(6) 0.0049(6)
O3 0.0205(8) 0.0240(7) 0.0290(8) -0.0025(6) -0.0003(6) 0.0020(6)
O4 0.0352(9) 0.0300(8) 0.0183(8) -0.0059(6) 0.0036(7) 0.0007(7)
O5 0.0412(10) 0.0605(12) 0.0276(10) 0.0028(8) -0.0049(8) -0.0014(9)
C1 0.0188(11) 0.0222(10) 0.0196(11) -0.0006(8) 0.0057(8) 0.0006(9)
C2 0.0215(10) 0.0209(10) 0.0161(10) -0.0014(8) 0.0018(8) -0.0025(8)
C3 0.0232(11) 0.0386(13) 0.0246(12) -0.0018(10) 0.0046(9) 0.0015(10)
C4 0.0311(13) 0.0587(16) 0.0245(12) -0.0020(12) 0.0099(10) -0.0056(12)
C5 0.0478(16) 0.0461(15) 0.0208(12) 0.0047(11) 0.0041(11) -0.0106(13)
C6 0.0495(16) 0.0357(13) 0.0251(13) 0.0072(10) -0.0003(11) 0.0061(12)
C7 0.0291(12) 0.0322(12) 0.0242(12) 0.0019(9) 0.0034(9) 0.0053(10)
C8 0.0218(11) 0.0208(10) 0.0192(11) -0.0026(8) 0.0005(8) -0.0032(9)
C9 0.0236(11) 0.0289(11) 0.0305(12) -0.0025(9) 0.0053(9) -0.0008(9)
C10 0.0316(13) 0.0347(13) 0.0332(13) 0.0025(10) 0.0111(10) -0.0056(11)
C11 0.0424(14) 0.0246(11) 0.0282(13) 0.0040(9) 0.0010(11) -0.0065(10)
C12 0.0307(12) 0.0247(11) 0.0317(13) 0.0004(9) -0.0010(10) 0.0028(10)
C13 0.0229(11) 0.0242(11) 0.0266(12) -0.0031(9) 0.0031(9) -0.0003(9)
C14 0.046(2) 0.069(6) 0.038(3) 0.010(3) 0.0127(18) -0.007(3)
C15 0.073(2) 0.0461(16) 0.0547(19) -0.0029(14) 0.0264(17) 0.0025(16)
C16 0.0507(17) 0.0577(17) 0.0331(15) -0.0082(13) 0.0061(13) -0.0099(14)
C17 0.0442(15) 0.0462(15) 0.0320(14) -0.0005(12) -0.0103(12) 0.0092(13)

loop_
_atom_type_symbol
_atom_type_description
_atom_type_scat_dispersion_real
_atom_type_scat_dispersion_imag
_atom_type_scat_source
Na Na 0.0362 0.0249 'International Tables Vol C Tables 4.2.6.8 and 6.1.1.4'
S S 0.1246 0.1234 'International Tables Vol C Tables 4.2.6.8 and 6.1.1.4'
O O 0.0106 0.0060 'International Tables Vol C Tables 4.2.6.8 and 6.1.1.4'
C C 0.0033 0.0016 'International Tables Vol C Tables 4.2.6.8 and 6.1.1.4'
H H 0.0000 0.0000 'International Tables Vol C Tables 4.2.6.8 and 6.1.1.4'

loop_
_geom_angle_atom_site_label_1
_geom_angle_atom_site_label_2
_geom_angle_atom_site_label_3
_geom_angle
_geom_angle_site_symmetry_1
_geom_angle_site_symmetry_3
_geom_angle_publ_flag
O5 Na1 O1 121.83(7) . 1_655 ?
O5 Na1 O2 135.60(7) . . ?
O1 Na1 O2 102.41(6) 1_655 . ?
O5 Na1 O3 94.00(6) . . ?
O1 Na1 O3 99.48(6) 1_655 . ?
O2 Na1 O3 81.35(5) . . ?
O5 Na1 O2 90.64(6) . 3_755 ?
O1 Na1 O2 98.70(6) 1_655 3_755 ?
O2 Na1 O2 78.33(5) . 3_755 ?
O3 Na1 O2 155.17(6) . 3_755 ?
O5 Na1 S1 102.33(5) . 1_655 ?
O1 Na1 S1 21.25(4) 1_655 1_655 ?
O2 Na1 S1 121.97(5) . 1_655 ?
O3 Na1 S1 93.58(4) . 1_655 ?
O2 Na1 S1 109.24(5) 3_755 1_655 ?
O5 Na1 S1 79.36(5) . 3_755 ?
O1 Na1 S1 89.26(4) 1_655 3_755 ?
O2 Na1 S1 99.05(4) . 3_755 ?
O3 Na1 S1 170.98(5) . 3_755 ?
O2 Na1 S1 21.37(4) 3_755 3_755 ?
S1 Na1 S1 93.81(2) 1_655 3_755 ?
O5 Na1 Na1 117.66(6) . 3_755 ?
O1 Na1 Na1 103.64(5) 1_655 3_755 ?
O2 Na1 Na1 39.55(4) . 3_755 ?
O3 Na1 Na1 119.59(5) . 3_755 ?
O2 Na1 Na1 38.78(4) 3_755 3_755 ?
S1 Na1 Na1 123.56(4) 1_655 3_755 ?
S1 Na1 Na1 59.68(2) 3_755 3_755 ?
O1 S1 O2 115.75(8) . . ?
O1 S1 C1 106.68(10) . . ?
O2 S1 C1 111.25(10) . . ?
O1 S1 C2 106.88(9) . . ?
O2 S1 C2 104.85(9) . . ?
C1 S1 C2 111.41(10) . . ?
O1 S1 Na1 35.23(6) . 1_455 ?
O2 S1 Na1 112.25(6) . 1_455 ?
C1 S1 Na1 76.38(7) . 1_455 ?
C2 S1 Na1 136.06(7) . 1_455 ?
O1 S1 Na1 80.02(6) . 3_755 ?
O2 S1 Na1 36.06(6) . 3_755 ?
C1 S1 Na1 130.39(7) . 3_755 ?
C2 S1 Na1 113.19(7) . 3_755 ?
Na1 S1 Na1 86.19(2) 1_455 3_755 ?
O4 S2 O3 118.05(9) . . ?
O4 S2 C1 107.82(10) . . ?
O3 S2 C1 110.12(9) . . ?
O4 S2 C8 106.17(9) . . ?
O3 S2 C8 105.52(9) . . ?
C1 S2 C8 108.80(10) . . ?
S1 O1 Na1 123.52(9) . 1_455 ?
S1 O2 Na1 133.69(8) . . ?
S1 O2 Na1 122.57(8) . 3_755 ?
Na1 O2 Na1 101.67(5) . 3_755 ?
S2 O3 Na1 137.62(9) . . ?
C14 O5 C17 107.2(3) . . ?
C14 O5 C14A 15.7(8) . . ?
C17 O5 C14A 103.6(9) . . ?
C14 O5 Na1 122.0(3) . . ?
C17 O5 Na1 126.06(16) . . ?
C14A O5 Na1 117.5(9) . . ?
S1 C1 S2 122.72(13) . . ?
S1 C1 H1 114.5(14) . . ?
S2 C1 H1 115.8(14) . . ?
C7 C2 C3 120.8(2) . . ?
C7 C2 S1 118.33(16) . . ?
C3 C2 S1 120.79(16) . . ?
C2 C3 C4 118.7(2) . . ?
C2 C3 H3 120.6 . . ?
C4 C3 H3 120.6 . . ?
C5 C4 C3 120.6(2) . . ?
C5 C4 H4 119.7 . . ?
C3 C4 H4 119.7 . . ?
C4 C5 C6 120.4(2) . . ?
C4 C5 H5 119.8 . . ?
C6 C5 H5 119.8 . . ?
C5 C6 C7 119.7(2) . . ?
C5 C6 H6 120.1 . . ?
C7 C6 H6 120.1 . . ?
C2 C7 C6 119.8(2) . . ?
C2 C7 H7 120.1 . . ?
C6 C7 H7 120.1 . . ?
C13 C8 C9 120.5(2) . . ?
C13 C8 S2 119.31(16) . . ?
C9 C8 S2 120.08(16) . . ?
C10 C9 C8 119.5(2) . . ?
C10 C9 H9 120.2 . . ?
C8 C9 H9 120.2 . . ?
C11 C10 C9 120.1(2) . . ?
C11 C10 H10 120.0 . . ?
C9 C10 H10 120.0 . . ?
C10 C11 C12 120.4(2) . . ?
C10 C11 H11 119.8 . . ?
C12 C11 H11 119.8 . . ?
C13 C12 C11 119.9(2) . . ?
C13 C12 H12 120.1 . . ?
C11 C12 H12 120.1 . . ?
C12 C13 C8 119.6(2) . . ?
C12 C13 H13 120.2 . . ?
C8 C13 H13 120.2 . . ?
O5 C14 C15 105.1(4) . . ?
O5 C14 H14A 110.7 . . ?
C15 C14 H14A 110.7 . . ?
O5 C14 H14B 110.7 . . ?
C15 C14 H14B 110.7 . . ?
H14A C14 H14B 108.8 . . ?
O5 C14 H14C 110.1 . . ?
C15 C14 H14C 82.1 . . ?
H14A C14 H14C 131.6 . . ?
H14B C14 H14C 30.5 . . ?
O5 C14 H14D 150.4 . . ?
C15 C14 H14D 93.4 . . ?
H14A C14 H14D 40.0 . . ?
H14B C14 H14D 83.0 . . ?
H14C C14 H14D 95.0 . . ?
O5 C14A H14C 111.9 . . ?
O5 C14A H14D 105.7 . . ?
H14C C14A H14D 108.4 . . ?
C16 C15 C14 103.7(4) . . ?
C16 C15 H15A 111.0 . . ?
C14 C15 H15A 111.0 . . ?
C16 C15 H15B 111.0 . . ?
C14 C15 H15B 111.0 . . ?
H15A C15 H15B 109.0 . . ?
C15 C16 C17 104.6(2) . . ?
C15 C16 H16A 110.8 . . ?
C17 C16 H16A 110.8 . . ?
C15 C16 H16B 110.8 . . ?
C17 C16 H16B 110.8 . . ?
H16A C16 H16B 108.9 . . ?
O5 C17 C16 105.7(2) . . ?
O5 C17 H17A 110.6 . . ?
C16 C17 H17A 110.6 . . ?
O5 C17 H17B 110.6 . . ?
C16 C17 H17B 110.6 . . ?
H17A C17 H17B 108.7 . . ?

loop_
_geom_bond_atom_site_label_1
_geom_bond_atom_site_label_2
_geom_bond_distance
_geom_bond_site_symmetry_2
_geom_bond_publ_flag
Na1 O5 2.2818(18) . ?
Na1 O1 2.3122(17) 1_655 ?
Na1 O2 2.3130(16) . ?
Na1 O3 2.3262(16) . ?
Na1 O2 2.3513(15) 3_755 ?
Na1 S1 3.3417(9) 1_655 ?
Na1 S1 3.3664(9) 3_755 ?
Na1 Na1 3.6165(15) 3_755 ?
S1 O1 1.4529(14) . ?
S1 O2 1.4555(14) . ?
S1 C1 1.677(2) . ?
S1 C2 1.779(2) . ?
S1 Na1 3.3417(9) 1_455 ?
S1 Na1 3.3664(9) 3_755 ?
S2 O4 1.4440(15) . ?
S2 O3 1.4512(15) . ?
S2 C1 1.680(2) . ?
S2 C8 1.784(2) . ?
O1 Na1 2.3122(17) 1_455 ?
O2 Na1 2.3513(15) 3_755 ?
O5 C14 1.383(11) . ?
O5 C17 1.424(3) . ?
O5 C14A 1.64(3) . ?
C1 H1 0.90(2) . ?
C2 C7 1.381(3) . ?
C2 C3 1.382(3) . ?
C3 C4 1.395(3) . ?
C3 H3 0.9500 . ?
C4 C5 1.369(4) . ?
C4 H4 0.9500 . ?
C5 C6 1.381(4) . ?
C5 H5 0.9500 . ?
C6 C7 1.384(3) . ?
C6 H6 0.9500 . ?
C7 H7 0.9500 . ?
C8 C13 1.387(3) . ?
C8 C9 1.387(3) . ?
C9 C10 1.387(3) . ?
C9 H9 0.9500 . ?
C10 C11 1.378(3) . ?
C10 H10 0.9500 . ?
C11 C12 1.388(3) . ?
C11 H11 0.9500 . ?
C12 C13 1.383(3) . ?
C12 H12 0.9500 . ?
C13 H13 0.9500 . ?
C14 C15 1.573(15) . ?
C14 H14A 0.9900 . ?
C14 H14B 0.9900 . ?
C14 H14C 1.3127 . ?
C14 H14D 0.8180 . ?
C14A H14C 0.9900 . ?
C14A H14D 0.9900 . ?
C15 C16 1.505(4) . ?
C15 H15A 0.9900 . ?
C15 H15B 0.9900 . ?
C16 C17 1.505(4) . ?
C16 H16A 0.9900 . ?
C16 H16B 0.9900 . ?
C17 H17A 0.9900 . ?
C17 H17B 0.9900 . ?

loop_
_geom_torsion_atom_site_label_1
_geom_torsion_atom_site_label_2
_geom_torsion_atom_site_label_3
_geom_torsion_atom_site_label_4
_geom_torsion
_geom_torsion_site_symmetry_1
_geom_torsion_site_symmetry_2
_geom_torsion_site_symmetry_3
_geom_torsion_site_symmetry_4
_geom_torsion_publ_flag
O2 S1 O1 Na1 92.63(11) . . . 1_455 ?
C1 S1 O1 Na1 -31.74(12) . . . 1_455 ?
C2 S1 O1 Na1 -151.03(10) . . . 1_455 ?
Na1 S1 O1 Na1 97.61(8) 3_755 . . 1_455 ?
O1 S1 O2 Na1 -152.10(11) . . . . ?
C1 S1 O2 Na1 -30.13(15) . . . . ?
C2 S1 O2 Na1 90.42(13) . . . . ?
Na1 S1 O2 Na1 -113.59(11) 1_455 . . . ?
Na1 S1 O2 Na1 -160.44(19) 3_755 . . . ?
O1 S1 O2 Na1 8.34(13) . . . 3_755 ?
C1 S1 O2 Na1 130.32(10) . . . 3_755 ?
C2 S1 O2 Na1 -109.13(10) . . . 3_755 ?
Na1 S1 O2 Na1 46.85(11) 1_455 . . 3_755 ?
O5 Na1 O2 S1 84.49(15) . . . . ?
O1 Na1 O2 S1 -100.27(13) 1_655 . . . ?
O3 Na1 O2 S1 -2.39(12) . . . . ?
O2 Na1 O2 S1 163.26(16) 3_755 . . . ?
S1 Na1 O2 S1 -91.21(13) 1_655 . . . ?
S1 Na1 O2 S1 168.49(11) 3_755 . . . ?
Na1 Na1 O2 S1 163.26(16) 3_755 . . . ?
O5 Na1 O2 Na1 -78.77(10) . . . 3_755 ?
O1 Na1 O2 Na1 96.47(6) 1_655 . . 3_755 ?
O3 Na1 O2 Na1 -165.65(7) . . . 3_755 ?
O2 Na1 O2 Na1 0.0 3_755 . . 3_755 ?
S1 Na1 O2 Na1 105.53(6) 1_655 . . 3_755 ?
S1 Na1 O2 Na1 5.23(5) 3_755 . . 3_755 ?
O4 S2 O3 Na1 114.12(13) . . . . ?
C1 S2 O3 Na1 -10.24(17) . . . . ?
C8 S2 O3 Na1 -127.49(13) . . . . ?
O5 Na1 O3 S2 -108.71(14) . . . . ?
O1 Na1 O3 S2 128.08(13) 1_655 . . . ?
O2 Na1 O3 S2 26.84(14) . . . . ?
O2 Na1 O3 S2 -8.5(2) 3_755 . . . ?
S1 Na1 O3 S2 148.64(13) 1_655 . . . ?
S1 Na1 O3 S2 -66.4(4) 3_755 . . . ?
Na1 Na1 O3 S2 16.38(16) 3_755 . . . ?
O1 Na1 O5 C14 148.8(9) 1_655 . . . ?
O2 Na1 O5 C14 -36.7(9) . . . . ?
O3 Na1 O5 C14 45.0(9) . . . . ?
O2 Na1 O5 C14 -110.6(9) 3_755 . . . ?
S1 Na1 O5 C14 139.6(9) 1_655 . . . ?
S1 Na1 O5 C14 -128.8(9) 3_755 . . . ?
Na1 Na1 O5 C14 -81.5(9) 3_755 . . . ?
O1 Na1 O5 C17 -3.7(2) 1_655 . . . ?
O2 Na1 O5 C17 170.86(16) . . . . ?
O3 Na1 O5 C17 -107.42(19) . . . . ?
O2 Na1 O5 C17 96.99(19) 3_755 . . . ?
S1 Na1 O5 C17 -12.87(19) 1_655 . . . ?
S1 Na1 O5 C17 78.74(18) 3_755 . . . ?
Na1 Na1 O5 C17 126.02(18) 3_755 . . . ?
O1 Na1 O5 C14A 131.4(14) 1_655 . . . ?
O2 Na1 O5 C14A -54.1(14) . . . . ?
O3 Na1 O5 C14A 27.6(14) . . . . ?
O2 Na1 O5 C14A -128.0(14) 3_755 . . . ?
S1 Na1 O5 C14A 122.2(14) 1_655 . . . ?
S1 Na1 O5 C14A -146.2(14) 3_755 . . . ?
Na1 Na1 O5 C14A -98.9(14) 3_755 . . . ?
O1 S1 C1 S2 -174.77(12) . . . . ?
O2 S1 C1 S2 58.14(16) . . . . ?
C2 S1 C1 S2 -58.47(16) . . . . ?
Na1 S1 C1 S2 167.04(15) 1_455 . . . ?
Na1 S1 C1 S2 94.24(14) 3_755 . . . ?
O4 S2 C1 S1 -168.97(12) . . . . ?
O3 S2 C1 S1 -38.90(17) . . . . ?
C8 S2 C1 S1 76.30(16) . . . . ?
O1 S1 C2 C7 54.93(18) . . . . ?
O2 S1 C2 C7 178.31(16) . . . . ?
C1 S1 C2 C7 -61.24(19) . . . . ?
Na1 S1 C2 C7 31.2(2) 1_455 . . . ?
Na1 S1 C2 C7 141.09(15) 3_755 . . . ?
O1 S1 C2 C3 -128.69(17) . . . . ?
O2 S1 C2 C3 -5.31(19) . . . . ?
C1 S1 C2 C3 115.14(18) . . . . ?
Na1 S1 C2 C3 -152.43(14) 1_455 . . . ?
Na1 S1 C2 C3 -42.53(19) 3_755 . . . ?
C7 C2 C3 C4 -1.1(3) . . . . ?
S1 C2 C3 C4 -177.36(17) . . . . ?
C2 C3 C4 C5 0.7(3) . . . . ?
C3 C4 C5 C6 -0.1(4) . . . . ?
C4 C5 C6 C7 -0.1(4) . . . . ?
C3 C2 C7 C6 0.8(3) . . . . ?
S1 C2 C7 C6 177.21(18) . . . . ?
C5 C6 C7 C2 -0.2(4) . . . . ?
O4 S2 C8 C13 -53.72(18) . . . . ?
O3 S2 C8 C13 -179.78(16) . . . . ?
C1 S2 C8 C13 62.08(19) . . . . ?
O4 S2 C8 C9 129.82(17) . . . . ?
O3 S2 C8 C9 3.76(19) . . . . ?
C1 S2 C8 C9 -114.38(18) . . . . ?
C13 C8 C9 C10 0.2(3) . . . . ?
S2 C8 C9 C10 176.58(17) . . . . ?
C8 C9 C10 C11 -0.7(3) . . . . ?
C9 C10 C11 C12 0.4(3) . . . . ?
C10 C11 C12 C13 0.2(3) . . . . ?
C11 C12 C13 C8 -0.7(3) . . . . ?
C9 C8 C13 C12 0.5(3) . . . . ?
S2 C8 C13 C12 -175.92(16) . . . . ?
C17 O5 C14 C15 35.0(9) . . . . ?
C14A O5 C14 C15 -44(4) . . . . ?
Na1 O5 C14 C15 -121.9(3) . . . . ?
O5 C14 C15 C16 -18.4(8) . . . . ?
C14 C15 C16 C17 -3.9(5) . . . . ?
C14 O5 C17 C16 -38.2(8) . . . . ?
C14A O5 C17 C16 -22.4(13) . . . . ?
Na1 O5 C17 C16 117.5(2) . . . . ?
C15 C16 C17 O5 24.5(3) . . . . ?
